data_4518362
loop_
_publ_author_name
'Redhammer, G\"unther J.'
'Badami, Pavan'
'Meven, Martin'
'Ganschow, Steffen'
'Berendts, Stefan'
'Tippelt, Gerold'
'Rettenwander, Daniel'

_publ_section_title
;
 Wet-Environment-Induced Structural Alterations in Single- and
 Polycrystalline LLZTO Solid Electrolytes Studied by Diffraction
 Techniques
;
_journal_name_full 'ACS Applied Materials &amp; Interfaces'
_journal_paper_doi 10.1021/acsami.0c16016
_journal_year 2020
_chemical_formula_moiety 'Li6  O12  Ta1  Zr0  La3'
_chemical_formula_sum 'La3 Li6.27 O12 Ta1.09 Zr0.91'
_chemical_formula_weight 932.8
_space_group_IT_number 230
_space_group_name_Hall '-I 4bd 2c 3'
_space_group_name_H-M_alt 'I a -3 d'
_symmetry_cell_setting cubic
_symmetry_Int_Tables_number 230
_symmetry_space_group_name_Hall '-I 4bd 2c 3'
_symmetry_space_group_name_H-M 'I a -3 d'
_audit_conform_dict_location ftp://ftp.iucr.org/pub/cif_core.dic
_audit_conform_dict_name cif_core.dic
_audit_conform_dict_version 2.4.5
_audit_creation_date 2019-03-09T18:51:28-00:00
_audit_creation_method 'WinGX routine CIF_UPDATE'
_cell_angle_alpha 90
_cell_angle_beta 90
_cell_angle_gamma 90
_cell_formula_units_Z 8
_cell_length_a 12.9051(2)
_cell_length_b 12.9051(2)
_cell_length_c 12.9051(2)
_cell_measurement_reflns_used 25
_cell_measurement_temperature 400(2)
_cell_measurement_theta_max 39.99
_cell_measurement_theta_min 4.33
_cell_measurement_wavelength 0.793
_cell_volume 2149.24(6)
_computing_cell_refinement 'Bruker APEX2 (Bruker, 2012)'
_computing_data_collection 'Bruker APEX2 (Bruker, 2012)'
_computing_data_reduction 'Bruker APEX2 (Bruker, 2012)'
_computing_molecular_graphics 'Ortep for Windows (Farrugia, 2012)'
_computing_publication_material 'WinGX publication routines (Farrugia, 2012)'
_computing_structure_refinement 'SHELXL (Sheldrick, 2015)'
_computing_structure_solution 'SHELXL-2014/7 (Sheldrick, 2014)'
_diffrn_ambient_temperature 400(2)
_diffrn_detector_type CCD
_diffrn_measured_fraction_theta_full 1
_diffrn_measured_fraction_theta_max 0.998
_diffrn_measurement_device 'four-circle diffractometer'
_diffrn_measurement_device_type 'Huber Eulerian Cradle'
_diffrn_measurement_method 'rotation, \w-scans at 4 different \f positions'
_diffrn_radiation_monochromator 'Ge 422'
_diffrn_radiation_probe 'MLZ SR9B (hot source)'
_diffrn_radiation_type neutron
_diffrn_radiation_wavelength 0.793
_diffrn_reflns_av_R_equivalents 0.0433
_diffrn_reflns_av_unetI/netI 0.1
_diffrn_reflns_Laue_measured_fraction_full 1
_diffrn_reflns_Laue_measured_fraction_max 0.998
_diffrn_reflns_limit_h_max 20
_diffrn_reflns_limit_h_min -20
_diffrn_reflns_limit_k_max 14
_diffrn_reflns_limit_k_min -14
_diffrn_reflns_limit_l_max 12
_diffrn_reflns_limit_l_min 0
_diffrn_reflns_number 645
_diffrn_reflns_point_group_measured_fraction_full 1
_diffrn_reflns_point_group_measured_fraction_max 0.998
_diffrn_reflns_theta_full 28.411
_diffrn_reflns_theta_max 40.017
_diffrn_reflns_theta_min 4.316
_diffrn_standards_number 0
_exptl_absorpt_coefficient_mu 0.034
_exptl_absorpt_correction_type none
_exptl_crystal_colour colourless
_exptl_crystal_density_diffrn 5.766
_exptl_crystal_density_method 'not measured'
_exptl_crystal_description box-shaped
_exptl_crystal_F_000 3215
_exptl_crystal_size_max 2.35
_exptl_crystal_size_mid 2.15
_exptl_crystal_size_min 1.95
_refine_diff_density_max 0.991
_refine_diff_density_min -0.97
_refine_diff_density_rms 0.228
_refine_ls_extinction_coef 0.0086(7)
_refine_ls_extinction_expression Fc^*^=kFc[1+0.001xFc^2^\l^3^/sin(2\q)]^-1/4^
_refine_ls_extinction_method 'SHELXL-2014/7 (Sheldrick 2014'
_refine_ls_goodness_of_fit_ref 1.352
_refine_ls_hydrogen_treatment undef
_refine_ls_matrix_type full
_refine_ls_number_constraints 0
_refine_ls_number_parameters 32
_refine_ls_number_reflns 408
_refine_ls_number_restraints 2
_refine_ls_restrained_S_all 1.349
_refine_ls_R_factor_all 0.1174
_refine_ls_R_factor_gt 0.0464
_refine_ls_shift/su_max 0.014
_refine_ls_shift/su_mean 0.002
_refine_ls_structure_factor_coef Fsqd
_refine_ls_weighting_details 'w=1/[\s^2^(Fo^2^)] where P=(Fo^2^+2Fc^2^)/3'
_refine_ls_weighting_scheme calc
_refine_ls_wR_factor_gt 0.0479
_refine_ls_wR_factor_ref 0.0653
_reflns_Friedel_coverage 0
_reflns_number_gt 267
_reflns_number_total 408
_reflns_threshold_expression 'I > 2\s(I)'
_cod_data_source_file am0c16016_si_002.cif
_cod_data_source_block CZ-LLZTO_T=400K
_cod_original_cell_volume 2149.24(10)
_cod_database_code 4518362
_shelx_shelxl_version_number 2014/7
_publcif_info_exptl_table_max_cols 4
_publcif_info_exptl_table_use_headnotes n

loop_
_symmetry_equiv_pos_as_xyz
'x, y, z'
'x, -y, -z+1/2'
'-x+1/2, -y, z+1/2'
'-x+1/2, y, -z'
'-y+1/4, x+3/4, z+1/4'
'y+1/4, x+3/4, -z+3/4'
'y+1/4, -x+1/4, z+3/4'
'-y+1/4, -x+1/4, -z+1/4'
'y, z, x'
'-y+1/2, -z, x+1/2'
'y, -z, -x+1/2'
'-y+1/2, z, -x'
'-z+1/4, y+3/4, x+1/4'
'-z+1/4, -y+1/4, -x+1/4'
'z+1/4, -y+1/4, x+3/4'
'z+1/4, y+3/4, -x+3/4'
'z, x, y'
'-z, x+1/2, -y+1/2'
'-z, -x+1/2, y'
'z, -x, -y+1/2'
'-x+1/4, -z+1/4, -y+1/4'
'-x+1/4, z+3/4, y+1/4'
'x+3/4, -z+3/4, y+1/4'
'x+1/4, z+3/4, -y+3/4'
'x+1/2, y+1/2, z+1/2'
'x+1/2, -y+1/2, -z+1'
'-x+1, -y+1/2, z+1'
'-x+1, y+1/2, -z+1/2'
'-y+3/4, x+5/4, z+3/4'
'y+3/4, x+5/4, -z+5/4'
'y+3/4, -x+3/4, z+5/4'
'-y+3/4, -x+3/4, -z+3/4'
'y+1/2, z+1/2, x+1/2'
'-y+1, -z+1/2, x+1'
'y+1/2, -z+1/2, -x+1'
'-y+1, z+1/2, -x+1/2'
'-z+3/4, y+5/4, x+3/4'
'-z+3/4, -y+3/4, -x+3/4'
'z+3/4, -y+3/4, x+5/4'
'z+3/4, y+5/4, -x+5/4'
'z+1/2, x+1/2, y+1/2'
'-z+1/2, x+1, -y+1'
'-z+1/2, -x+1, y+1/2'
'z+1/2, -x+1/2, -y+1'
'-x+3/4, -z+3/4, -y+3/4'
'-x+3/4, z+5/4, y+3/4'
'x+5/4, -z+5/4, y+3/4'
'x+3/4, z+5/4, -y+5/4'
'-x, -y, -z'
'-x, y, z-1/2'
'x-1/2, y, -z-1/2'
'x-1/2, -y, z'
'y-1/4, -x-3/4, -z-1/4'
'-y-1/4, -x-3/4, z-3/4'
'-y-1/4, x-1/4, -z-3/4'
'y-1/4, x-1/4, z-1/4'
'-y, -z, -x'
'y-1/2, z, -x-1/2'
'-y, z, x-1/2'
'y-1/2, -z, x'
'z-1/4, -y-3/4, -x-1/4'
'z-1/4, y-1/4, x-1/4'
'-z-1/4, y-1/4, -x-3/4'
'-z-1/4, -y-3/4, x-3/4'
'-z, -x, -y'
'z, -x-1/2, y-1/2'
'z, x-1/2, -y'
'-z, x, y-1/2'
'x-1/4, z-1/4, y-1/4'
'x-1/4, -z-3/4, -y-1/4'
'-x-3/4, z-3/4, -y-1/4'
'-x-1/4, -z-3/4, y-3/4'
'-x+1/2, -y+1/2, -z+1/2'
'-x+1/2, y+1/2, z'
'x, y+1/2, -z'
'x, -y+1/2, z+1/2'
'y+1/4, -x-1/4, -z+1/4'
'-y+1/4, -x-1/4, z-1/4'
'-y+1/4, x+1/4, -z-1/4'
'y+1/4, x+1/4, z+1/4'
'-y+1/2, -z+1/2, -x+1/2'
'y, z+1/2, -x'
'-y+1/2, z+1/2, x'
'y, -z+1/2, x+1/2'
'z+1/4, -y-1/4, -x+1/4'
'z+1/4, y+1/4, x+1/4'
'-z+1/4, y+1/4, -x-1/4'
'-z+1/4, -y-1/4, x-1/4'
'-z+1/2, -x+1/2, -y+1/2'
'z+1/2, -x, y'
'z+1/2, x, -y+1/2'
'-z+1/2, x+1/2, y'
'x+1/4, z+1/4, y+1/4'
'x+1/4, -z-1/4, -y+1/4'
'-x-1/4, z-1/4, -y+1/4'
'-x+1/4, -z-1/4, y-1/4'

loop_
_atom_site_label
_atom_site_type_symbol
_atom_site_fract_x
_atom_site_fract_y
_atom_site_fract_z
_atom_site_U_iso_or_equiv
_atom_site_adp_type
_atom_site_occupancy
_atom_site_site_symmetry_order
_atom_site_calc_flag
_atom_site_refinement_flags_posn
_atom_site_refinement_flags_adp
_atom_site_refinement_flags_occupancy
_atom_site_disorder_assembly
_atom_site_disorder_group
La1 La 0.125 0 0.25 0.0098(3) Uani 0.994(7) 4 d S T . . .
Zr1 Zr 0 0 0 0.0075(2) Uani 0.454(3) 6 d S T P . .
Ta1 Ta 0 0 0 0.0075(2) Uani 0.546(3) 6 d S T P . .
O1 O 0.10333(6) 0.19801(7) 0.28031(7) 0.0148(2) Uani 1 1 d . . . . .
Li1 Li 0.375 0 0.25 0.051(4) Uani 0.644(6) 4 d S T P . .
Li2 Li 0.1495(8) 0.1754(11) 0.4363(11) 0.032(3) Uani 0.3451(14) 1 d . . P . .

loop_
_atom_site_aniso_label
_atom_site_aniso_U_11
_atom_site_aniso_U_22
_atom_site_aniso_U_33
_atom_site_aniso_U_23
_atom_site_aniso_U_13
_atom_site_aniso_U_12
La1 0.0113(5) 0.0091(3) 0.0091(3) 0.0024(4) 0 0
Zr1 0.0075(2) 0.0075(2) 0.0075(2) -0.0004(3) -0.0004(3) -0.0004(3)
Ta1 0.0075(2) 0.0075(2) 0.0075(2) -0.0004(3) -0.0004(3) -0.0004(3)
O1 0.0114(4) 0.0169(4) 0.0161(4) 0.0023(3) 0.0008(3) 0.0003(3)
Li1 0.005(3) 0.074(6) 0.074(6) 0 0 0
Li2 0.038(8) 0.028(5) 0.031(6) -0.006(4) 0.021(6) -0.013(6)

loop_
_atom_type_symbol
_atom_type_description
_atom_type_scat_dispersion_real
_atom_type_scat_dispersion_imag
_atom_type_scat_source
Li Li 0 0 'Neutron Data Booklet, ILL Grenoble, France (2003) ISBN 0-9704143-7-4'
O O 0 0 'Neutron Data Booklet, ILL Grenoble, France (2003) ISBN 0-9704143-7-4'
Ta Ta 0 0 'Neutron Data Booklet, ILL Grenoble, France (2003) ISBN 0-9704143-7-4'
Zr Zr 0 0 'Neutron Data Booklet, ILL Grenoble, France (2003) ISBN 0-9704143-7-4'
La La 0 0 'Neutron Data Booklet, ILL Grenoble, France (2003) ISBN 0-9704143-7-4'

loop_
_geom_angle_atom_site_label_1
_geom_angle_atom_site_label_2
_geom_angle_atom_site_label_3
_geom_angle
_geom_angle_site_symmetry_1
_geom_angle_site_symmetry_3
_geom_angle_publ_flag
O1 La1 O1 110.90(4) 17 14 ?
O1 La1 O1 158.39(4) 17 13_545 ?
O1 La1 O1 73.36(4) 14 13_545 ?
O1 La1 O1 73.36(4) 17 20 ?
O1 La1 O1 158.39(4) 14 20 ?
O1 La1 O1 110.90(4) 13_545 20 ?
O1 La1 O1 124.77(2) 17 2 ?
O1 La1 O1 95.58(3) 14 2 ?
O1 La1 O1 74.35(3) 13_545 2 ?
O1 La1 O1 66.56(4) 20 2 ?
O1 La1 O1 95.58(3) 17 22_545 ?
O1 La1 O1 124.77(2) 14 22_545 ?
O1 La1 O1 66.56(4) 13_545 22_545 ?
O1 La1 O1 74.35(3) 20 22_545 ?
O1 La1 O1 107.89(4) 2 22_545 ?
O1 La1 O1 74.35(3) 17 21 ?
O1 La1 O1 66.56(4) 14 21 ?
O1 La1 O1 124.77(2) 13_545 21 ?
O1 La1 O1 95.58(3) 20 21 ?
O1 La1 O1 73.49(4) 2 21 ?
O1 La1 O1 167.65(4) 22_545 21 ?
O1 La1 O1 66.56(4) 17 . ?
O1 La1 O1 74.35(3) 14 . ?
O1 La1 O1 95.58(3) 13_545 . ?
O1 La1 O1 124.77(2) 20 . ?
O1 La1 O1 167.65(4) 2 . ?
O1 La1 O1 73.49(4) 22_545 . ?
O1 La1 O1 107.89(4) 21 . ?
O1 La1 Li2 44.04(18) 17 81 ?
O1 La1 Li2 147.8(3) 14 81 ?
O1 La1 Li2 122.1(2) 13_545 81 ?
O1 La1 Li2 48.8(3) 20 81 ?
O1 La1 Li2 115.3(3) 2 81 ?
O1 La1 Li2 56.0(2) 22_545 81 ?
O1 La1 Li2 112.0(2) 21 81 ?
O1 La1 Li2 76.0(3) . 81 ?
O1 La1 Li2 147.8(3) 17 56 ?
O1 La1 Li2 44.04(18) 14 56 ?
O1 La1 Li2 48.8(3) 13_545 56 ?
O1 La1 Li2 122.1(2) 20 56 ?
O1 La1 Li2 56.0(2) 2 56 ?
O1 La1 Li2 115.3(3) 22_545 56 ?
O1 La1 Li2 76.0(3) 21 56 ?
O1 La1 Li2 112.0(2) . 56 ?
Li2 La1 Li2 167.1(4) 81 56 ?
O1 La1 Li2 48.8(3) 17 83_545 ?
O1 La1 Li2 122.1(2) 14 83_545 ?
O1 La1 Li2 147.8(3) 13_545 83_545 ?
O1 La1 Li2 44.04(18) 20 83_545 ?
O1 La1 Li2 76.0(3) 2 83_545 ?
O1 La1 Li2 112.0(2) 22_545 83_545 ?
O1 La1 Li2 56.0(2) 21 83_545 ?
O1 La1 Li2 115.3(3) . 83_545 ?
Li2 La1 Li2 61.6(6) 81 83_545 ?
Li2 La1 Li2 120.0(6) 56 83_545 ?
O1 La1 Li2 122.1(2) 17 53_566 ?
O1 La1 Li2 48.8(3) 14 53_566 ?
O1 La1 Li2 44.04(18) 13_545 53_566 ?
O1 La1 Li2 147.8(3) 20 53_566 ?
O1 La1 Li2 112.0(2) 2 53_566 ?
O1 La1 Li2 76.0(3) 22_545 53_566 ?
O1 La1 Li2 115.3(3) 21 53_566 ?
O1 La1 Li2 56.0(2) . 53_566 ?
Li2 La1 Li2 120.0(6) 81 53_566 ?
Li2 La1 Li2 61.6(6) 56 53_566 ?
Li2 La1 Li2 167.1(4) 83_545 53_566 ?
O1 Zr1 O1 180.00(7) 69 21 ?
O1 Zr1 O1 86.34(4) 69 62 ?
O1 Zr1 O1 93.66(4) 21 62 ?
O1 Zr1 O1 93.66(4) 69 14 ?
O1 Zr1 O1 86.34(4) 21 14 ?
O1 Zr1 O1 180.00(7) 62 14 ?
O1 Zr1 O1 86.34(4) 69 56 ?
O1 Zr1 O1 93.66(4) 21 56 ?
O1 Zr1 O1 86.34(4) 62 56 ?
O1 Zr1 O1 93.66(4) 14 56 ?
O1 Zr1 O1 93.66(4) 69 8 ?
O1 Zr1 O1 86.34(4) 21 8 ?
O1 Zr1 O1 93.66(4) 62 8 ?
O1 Zr1 O1 86.34(4) 14 8 ?
O1 Zr1 O1 180.00(7) 56 8 ?
O1 Zr1 Li2 47.0(2) 69 69 ?
O1 Zr1 Li2 133.0(2) 21 69 ?
O1 Zr1 Li2 92.9(2) 62 69 ?
O1 Zr1 Li2 87.1(2) 14 69 ?
O1 Zr1 Li2 133.2(2) 56 69 ?
O1 Zr1 Li2 46.8(2) 8 69 ?
O1 Zr1 Li2 133.0(2) 69 21 ?
O1 Zr1 Li2 47.0(2) 21 21 ?
O1 Zr1 Li2 87.1(2) 62 21 ?
O1 Zr1 Li2 92.9(2) 14 21 ?
O1 Zr1 Li2 46.8(2) 56 21 ?
O1 Zr1 Li2 133.2(2) 8 21 ?
Li2 Zr1 Li2 180.0(7) 69 21 ?
O1 Zr1 Li2 133.2(2) 69 62 ?
O1 Zr1 Li2 46.8(2) 21 62 ?
O1 Zr1 Li2 47.0(2) 62 62 ?
O1 Zr1 Li2 133.0(2) 14 62 ?
O1 Zr1 Li2 92.9(2) 56 62 ?
O1 Zr1 Li2 87.1(2) 8 62 ?
Li2 Zr1 Li2 119.92(2) 69 62 ?
Li2 Zr1 Li2 60.08(2) 21 62 ?
O1 Zr1 Li2 46.8(2) 69 14 ?
O1 Zr1 Li2 133.2(2) 21 14 ?
O1 Zr1 Li2 133.0(2) 62 14 ?
O1 Zr1 Li2 47.0(2) 14 14 ?
O1 Zr1 Li2 87.1(2) 56 14 ?
O1 Zr1 Li2 92.9(2) 8 14 ?
Li2 Zr1 Li2 60.08(2) 69 14 ?
Li2 Zr1 Li2 119.92(2) 21 14 ?
Li2 Zr1 Li2 180.0(7) 62 14 ?
O1 Zr1 Li2 92.9(2) 69 56 ?
O1 Zr1 Li2 87.1(2) 21 56 ?
O1 Zr1 Li2 133.2(2) 62 56 ?
O1 Zr1 Li2 46.8(2) 14 56 ?
O1 Zr1 Li2 47.0(2) 56 56 ?
O1 Zr1 Li2 133.0(2) 8 56 ?
Li2 Zr1 Li2 119.92(2) 69 56 ?
Li2 Zr1 Li2 60.08(2) 21 56 ?
Li2 Zr1 Li2 119.92(2) 62 56 ?
Li2 Zr1 Li2 60.08(2) 14 56 ?
O1 Zr1 Li2 87.1(2) 69 8 ?
O1 Zr1 Li2 92.9(2) 21 8 ?
O1 Zr1 Li2 46.8(2) 62 8 ?
O1 Zr1 Li2 133.2(2) 14 8 ?
O1 Zr1 Li2 133.0(2) 56 8 ?
O1 Zr1 Li2 47.0(2) 8 8 ?
Li2 Zr1 Li2 60.08(2) 69 8 ?
Li2 Zr1 Li2 119.92(2) 21 8 ?
Li2 Zr1 Li2 60.08(2) 62 8 ?
Li2 Zr1 Li2 119.92(2) 14 8 ?
Li2 Zr1 Li2 180.0(6) 56 8 ?
Li2 O1 Li1 51.9(4) 22_545 9 ?
Li2 O1 Ta1 103.6(3) 22_545 8 ?
Li1 O1 Ta1 130.28(5) 9 8 ?
Li2 O1 Zr1 103.6(3) 22_545 8 ?
Li1 O1 Zr1 130.28(5) 9 8 ?
Ta1 O1 Zr1 0 8 8 ?
Li2 O1 Li2 78.5(7) 22_545 89 ?
Li1 O1 Li2 48.5(5) 9 89 ?
Ta1 O1 Li2 88.3(4) 8 89 ?
Zr1 O1 Li2 88.3(4) 8 89 ?
Li2 O1 Li2 17.8(6) 22_545 . ?
Li1 O1 Li2 68.9(3) 9 . ?
Ta1 O1 Li2 88.1(3) 8 . ?
Zr1 O1 Li2 88.1(3) 8 . ?
Li2 O1 Li2 86.52(5) 89 . ?
Li2 O1 Li2 73.4(5) 22_545 91_455 ?
Li1 O1 Li2 45.1(3) 9 91_455 ?
Ta1 O1 Li2 175.4(3) 8 91_455 ?
Zr1 O1 Li2 175.4(3) 8 91_455 ?
Li2 O1 Li2 87.7(6) 89 91_455 ?
Li2 O1 Li2 89.4(6) . 91_455 ?
Li2 O1 La1 144.2(4) 22_545 9 ?
Li1 O1 La1 92.63(3) 9 9 ?
Ta1 O1 La1 104.61(4) 8 9 ?
Zr1 O1 La1 104.61(4) 8 9 ?
Li2 O1 La1 80.6(3) 89 9 ?
Li2 O1 La1 161.5(3) . 9 ?
Li2 O1 La1 76.9(4) 91_455 9 ?
Li2 O1 La1 94.2(4) 22_545 . ?
Li1 O1 La1 120.76(4) 9 . ?
Ta1 O1 La1 101.19(3) 8 . ?
Zr1 O1 La1 101.19(3) 8 . ?
Li2 O1 La1 169.2(5) 89 . ?
Li2 O1 La1 88.7(3) . . ?
Li2 O1 La1 82.6(2) 91_455 . ?
La1 O1 La1 101.57(3) 9 . ?
Li2 O1 Li2 77.5(5) 22_545 53_566 ?
Li1 O1 Li2 57.6(2) 9 53_566 ?
Ta1 O1 Li2 170.8(2) 8 53_566 ?
Zr1 O1 Li2 170.8(2) 8 53_566 ?
Li2 O1 Li2 100.9(4) 89 53_566 ?
Li2 O1 Li2 91.4(3) . 53_566 ?
Li2 O1 Li2 13.2(4) 91_455 53_566 ?
La1 O1 Li2 78.2(3) 9 53_566 ?
La1 O1 Li2 69.6(2) . 53_566 ?
Li2 O1 Li2 85.09(12) 22_545 79_556 ?
Li1 O1 Li2 57.4(4) 9 79_556 ?
Ta1 O1 Li2 80.8(3) 8 79_556 ?
Zr1 O1 Li2 80.8(3) 8 79_556 ?
Li2 O1 Li2 8.9(8) 89 79_556 ?
Li2 O1 Li2 91.1(5) . 79_556 ?
Li2 O1 Li2 95.4(3) 91_455 79_556 ?
La1 O1 Li2 78.1(2) 9 79_556 ?
La1 O1 Li2 178.0(4) . 79_556 ?
Li2 O1 Li2 108.4(4) 53_566 79_556 ?
Li2 Li1 Li2 134.1(8) 83_545 81 ?
Li2 Li1 Li2 98.8(3) 83_545 7_554 ?
Li2 Li1 Li2 98.8(3) 81 7_554 ?
Li2 Li1 Li2 98.8(3) 83_545 6_545 ?
Li2 Li1 Li2 98.8(3) 81 6_545 ?
Li2 Li1 Li2 134.1(8) 7_554 6_545 ?
Li2 Li1 O1 163.0(4) 83_545 64_666 ?
Li2 Li1 O1 62.5(4) 81 64_666 ?
Li2 Li1 O1 79.8(3) 7_554 64_666 ?
Li2 Li1 O1 71.5(5) 6_545 64_666 ?
Li2 Li1 O1 71.5(5) 83_545 20 ?
Li2 Li1 O1 79.8(3) 81 20 ?
Li2 Li1 O1 163.0(4) 7_554 20 ?
Li2 Li1 O1 62.5(4) 6_545 20 ?
O1 Li1 O1 113.65(3) 64_666 20 ?
Li2 Li1 O1 79.8(3) 83_545 17 ?
Li2 Li1 O1 71.5(5) 81 17 ?
Li2 Li1 O1 62.5(4) 7_554 17 ?
Li2 Li1 O1 163.0(4) 6_545 17 ?
O1 Li1 O1 113.65(3) 64_666 17 ?
O1 Li1 O1 101.39(5) 20 17 ?
Li2 Li1 O1 62.5(4) 83_545 63_656 ?
Li2 Li1 O1 163.0(4) 81 63_656 ?
Li2 Li1 O1 71.5(5) 7_554 63_656 ?
Li2 Li1 O1 79.8(3) 6_545 63_656 ?
O1 Li1 O1 101.39(5) 64_666 63_656 ?
O1 Li1 O1 113.65(3) 20 63_656 ?
O1 Li1 O1 113.65(3) 17 63_656 ?
Li2 Li1 Li2 6.1(8) 83_545 63_656 ?
Li2 Li1 Li2 136.5(5) 81 63_656 ?
Li2 Li1 Li2 92.7(6) 7_554 63_656 ?
Li2 Li1 Li2 102.9(6) 6_545 63_656 ?
O1 Li1 Li2 160.9(3) 64_666 63_656 ?
O1 Li1 Li2 77.5(4) 20 63_656 ?
O1 Li1 Li2 77.2(2) 17 63_656 ?
O1 Li1 Li2 59.5(3) 63_656 63_656 ?
Li2 Li1 Li2 136.5(5) 83_545 64_666 ?
Li2 Li1 Li2 6.1(8) 81 64_666 ?
Li2 Li1 Li2 102.9(6) 7_554 64_666 ?
Li2 Li1 Li2 92.7(6) 6_545 64_666 ?
O1 Li1 Li2 59.5(3) 64_666 64_666 ?
O1 Li1 Li2 77.2(2) 20 64_666 ?
O1 Li1 Li2 77.5(4) 17 64_666 ?
O1 Li1 Li2 160.9(3) 63_656 64_666 ?
Li2 Li1 Li2 139.7(6) 63_656 64_666 ?
Li2 Li1 Li2 102.9(6) 83_545 17 ?
Li2 Li1 Li2 92.7(6) 81 17 ?
Li2 Li1 Li2 6.1(8) 7_554 17 ?
Li2 Li1 Li2 136.5(5) 6_545 17 ?
O1 Li1 Li2 77.2(2) 64_666 17 ?
O1 Li1 Li2 160.9(3) 20 17 ?
O1 Li1 Li2 59.5(3) 17 17 ?
O1 Li1 Li2 77.5(4) 63_656 17 ?
Li2 Li1 Li2 96.82(19) 63_656 17 ?
Li2 Li1 Li2 96.82(19) 64_666 17 ?
Li2 Li1 Li2 92.7(6) 83_545 20 ?
Li2 Li1 Li2 102.9(6) 81 20 ?
Li2 Li1 Li2 136.5(5) 7_554 20 ?
Li2 Li1 Li2 6.1(8) 6_545 20 ?
O1 Li1 Li2 77.5(4) 64_666 20 ?
O1 Li1 Li2 59.5(3) 20 20 ?
O1 Li1 Li2 160.9(3) 17 20 ?
O1 Li1 Li2 77.2(2) 63_656 20 ?
Li2 Li1 Li2 96.82(19) 63_656 20 ?
Li2 Li1 Li2 96.82(19) 64_666 20 ?
Li2 Li1 Li2 139.7(6) 17 20 ?
Li2 Li2 Li1 158(3) 22_545 5_545 ?
Li2 Li2 O1 102(2) 22_545 22_545 ?
Li1 Li2 O1 65.6(6) 5_545 22_545 ?
Li2 Li2 O1 141(3) 22_545 81 ?
Li1 Li2 O1 60.0(3) 5_545 81 ?
O1 Li2 O1 107.9(5) 22_545 81 ?
Li2 Li2 O1 60(2) 22_545 . ?
Li1 Li2 O1 137.7(5) 5_545 . ?
O1 Li2 O1 102.0(4) 22_545 . ?
O1 Li2 O1 89.7(5) 81 . ?
Li2 Li2 Li1 16(2) 22_545 9 ?
Li1 Li2 Li1 170.6(7) 5_545 9 ?
O1 Li2 Li1 115.4(5) 22_545 9 ?
O1 Li2 Li1 125.9(8) 81 9 ?
O1 Li2 Li1 51.6(4) . 9 ?
Li2 Li2 O1 113.8(11) 22_545 84 ?
Li1 Li2 O1 55.1(4) 5_545 84 ?
O1 Li2 O1 100.1(7) 22_545 84 ?
O1 Li2 O1 84.7(4) 81 84 ?
O1 Li2 O1 157.8(7) . 84 ?
Li1 Li2 O1 116.4(4) 9 84 ?
Li2 Li2 Li2 150.2(4) 22_545 64_666 ?
Li1 Li2 Li2 40.62(14) 5_545 64_666 ?
O1 Li2 Li2 61.2(5) 22_545 64_666 ?
O1 Li2 Li2 46.7(3) 81 64_666 ?
O1 Li2 Li2 97.3(5) . 64_666 ?
Li1 Li2 Li2 148.6(6) 9 64_666 ?
O1 Li2 Li2 94.3(4) 84 64_666 ?
Li2 Li2 Li2 118(3) 22_545 61_566 ?
Li1 Li2 Li2 40.62(14) 5_545 61_566 ?
O1 Li2 Li2 54.8(7) 22_545 61_566 ?
O1 Li2 Li2 99.6(3) 81 61_566 ?
O1 Li2 Li2 156.7(8) . 61_566 ?
Li1 Li2 Li2 131.4(7) 9 61_566 ?
O1 Li2 Li2 45.3(2) 84 61_566 ?
Li2 Li2 Li2 74.7(4) 64_666 61_566 ?
Li2 Li2 O1 53.0(12) 22_545 79_556 ?
Li1 Li2 O1 128.8(5) 5_545 79_556 ?
O1 Li2 O1 147.2(5) 22_545 79_556 ?
O1 Li2 O1 104.3(5) 81 79_556 ?
O1 Li2 O1 84.4(5) . 79_556 ?
Li1 Li2 O1 45.2(2) 9 79_556 ?
O1 Li2 O1 76.3(3) 84 79_556 ?
Li2 Li2 O1 150.7(7) 64_666 79_556 ?
Li2 Li2 O1 113.5(5) 61_566 79_556 ?
Li2 Li2 O1 30(2) 22_545 53_566 ?
Li1 Li2 O1 128.7(8) 5_545 53_566 ?
O1 Li2 O1 80.2(4) 22_545 53_566 ?
O1 Li2 O1 170.8(8) 81 53_566 ?
O1 Li2 O1 84.2(4) . 53_566 ?
Li1 Li2 O1 45.06(19) 9 53_566 ?
O1 Li2 O1 98.5(4) 84 53_566 ?
Li2 Li2 O1 140.9(7) 64_666 53_566 ?
Li2 Li2 O1 88.6(7) 61_566 53_566 ?
O1 Li2 O1 68.4(3) 79_556 53_566 ?
Li2 Li2 Ta1 100(3) 22_545 8 ?
Li1 Li2 Ta1 101.0(4) 5_545 8 ?
O1 Li2 Ta1 114.0(4) 22_545 8 ?
O1 Li2 Ta1 44.9(3) 81 8 ?
O1 Li2 Ta1 44.9(3) . 8 ?
Li1 Li2 Ta1 87.2(5) 9 8 ?
O1 Li2 Ta1 124.7(4) 84 8 ?
Li2 Li2 Ta1 68.9(4) 64_666 8 ?
Li2 Li2 Ta1 141.4(4) 61_566 8 ?
O1 Li2 Ta1 93.4(5) 79_556 8 ?
O1 Li2 Ta1 128.2(6) 53_566 8 ?

loop_
_geom_bond_atom_site_label_1
_geom_bond_atom_site_label_2
_geom_bond_distance
_geom_bond_site_symmetry_2
_geom_bond_publ_flag
La1 O1 2.4991(9) 17 ?
La1 O1 2.4991(9) 14 ?
La1 O1 2.4991(9) 13_545 ?
La1 O1 2.4991(9) 20 ?
La1 O1 2.6002(9) 2 ?
La1 O1 2.6002(9) 22_545 ?
La1 O1 2.6002(9) 21 ?
La1 O1 2.6002(9) . ?
La1 Li2 2.998(11) 81 ?
La1 Li2 2.998(11) 56 ?
La1 Li2 2.998(11) 83_545 ?
La1 Li2 2.998(11) 53_566 ?
Zr1 O1 2.0459(9) 69 ?
Zr1 O1 2.0459(9) 21 ?
Zr1 O1 2.0459(9) 62 ?
Zr1 O1 2.0459(9) 14 ?
Zr1 O1 2.0459(9) 56 ?
Zr1 O1 2.0459(9) 8 ?
Zr1 Li2 2.897(14) 69 ?
Zr1 Li2 2.897(14) 21 ?
Zr1 Li2 2.897(14) 62 ?
Zr1 Li2 2.897(14) 14 ?
Zr1 Li2 2.897(14) 56 ?
Zr1 Li2 2.897(14) 8 ?
O1 Li2 1.879(14) 22_545 ?
O1 Li1 1.9291(9) 9 ?
O1 Ta1 2.0459(9) 8 ?
O1 Zr1 2.0459(9) 8 ?
O1 Li2 2.112(10) 89 ?
O1 Li2 2.120(15) . ?
O1 Li2 2.316(12) 91_455 ?
O1 La1 2.4991(9) 9 ?
O1 Li2 2.653(13) 53_566 ?
O1 Li2 2.661(10) 79_556 ?
Li1 Li2 1.668(15) 83_545 ?
Li1 Li2 1.668(15) 81 ?
Li1 Li2 1.668(15) 7_554 ?
Li1 Li2 1.668(15) 6_545 ?
Li1 O1 1.9291(9) 64_666 ?
Li1 O1 1.9291(9) 20 ?
Li1 O1 1.9291(9) 17 ?
Li1 O1 1.9291(9) 63_656 ?
Li1 Li2 2.296(14) 63_656 ?
Li1 Li2 2.296(14) 64_666 ?
Li1 Li2 2.296(14) 17 ?
Li1 Li2 2.296(14) 20 ?
Li2 Li2 0.66(2) 22_545 ?
Li2 Li1 1.668(15) 5_545 ?
Li2 O1 1.879(14) 22_545 ?
Li2 O1 2.112(10) 81 ?
Li2 Li1 2.296(14) 9 ?
Li2 O1 2.316(12) 84 ?
Li2 Li2 2.53(3) 64_666 ?
Li2 Li2 2.53(3) 61_566 ?
Li2 O1 2.653(13) 79_556 ?
Li2 O1 2.661(10) 53_566 ?
Li2 Ta1 2.897(14) 8 ?

loop_
_publcif_info_datablock.id
_publcif_info_datablock.publ_exptl
_publcif_info_datablock.publ_geom
_publcif_info_datablock.structure
{14080700-bd8a-4cae-a19e-2f3609d0d043} ? ? ?
{77501174-3d3f-4621-8227-f5313d8b7090} y y y

loop_
_publcif_info_exptl_table_extra_item
sin_theta_over_lambda_max

loop_
_publcif_info_exptl_table_header_item
?

loop_
_publcif_info_tables.block_id
_publcif_info_tables.reference_item
{14080700-bd8a-4cae-a19e-2f3609d0d043} '_publcif_info_datablock.publ_exptl'

loop_
_publcif_info_cif.paper_type
CB
